data_2241985
loop_
_publ_author_name
'Ziki, Eric'
'Sosso, Siaka'
'Mansilla-Koblavi, Fr\'ed\'erica'
'Djand\'e, Abdoulaye'
'Kakou-Yao, Rita'

_publ_section_title
;
 Crystal structure of 2-oxo-2<i>H</i>-chromen-3-yl 4-chlorobenzoate and
 Hirshfeld surface analysis
;
_journal_coeditor_code HB7629
_journal_issue 1
_journal_name_full 'Acta Crystallographica Section E'
_journal_page_first 45
_journal_page_last 47
_journal_paper_doi 10.1107/S2056989016019538
_journal_volume 73
_journal_year 2017
_chemical_formula_iupac 'C16 H9 Cl O4'
_chemical_formula_moiety 'C16 H9 Cl O4'
_chemical_formula_sum 'C16 H9 Cl O4'
_chemical_formula_weight 300.68
_chemical_melting_point 478
_chemical_name_systematic
;
2-Oxo-2<i>H</i>-chromen-3-yl 4-chlorobenzoate
;
_space_group_IT_number 2
_symmetry_cell_setting triclinic
_symmetry_space_group_name_Hall '-P 1'
_symmetry_space_group_name_H-M 'P -1'
_atom_sites_solution_hydrogens geom
_atom_sites_solution_primary direct
_atom_sites_solution_secondary difmap
_audit_creation_method SHELXL-97
_cell_angle_alpha 94.098(3)
_cell_angle_beta 93.461(4)
_cell_angle_gamma 106.154(4)
_cell_formula_units_Z 2
_cell_length_a 6.7866(4)
_cell_length_b 7.1789(3)
_cell_length_c 14.0981(5)
_cell_measurement_reflns_used 3886
_cell_measurement_temperature 293(2)
_cell_measurement_theta_max 69.1
_cell_measurement_theta_min 6.3
_cell_volume 655.75(5)
_computing_cell_refinement
;
CrysAlis PRO (Agilent, 2014)
;
_computing_data_collection
;
CrysAlis PRO (Agilent, 2014)
;
_computing_data_reduction
;
CrysAlis PRO (Agilent, 2014)
;
_computing_molecular_graphics
;
PLATON (Spek, 2009)
;
_computing_publication_material
;
publCIF (Westrip, 2010)
;
_computing_structure_refinement
;
SHELXL2013 (Sheldrick, 2015)
;
_computing_structure_solution
;
SHELXS97 (Sheldrick, 2008)
;
_diffrn_ambient_temperature 293(2)
_diffrn_detector_area_resol_mean 5.3048
_diffrn_measured_fraction_theta_full 0.984
_diffrn_measured_fraction_theta_max 0.984
_diffrn_measurement_device_type 'Agilent SuperNova Dual Source diffractometer with an Atlas detector'
_diffrn_measurement_method '\w scan'
_diffrn_radiation_monochromator graphite
_diffrn_radiation_source 'fine-focus sealed tube'
_diffrn_radiation_type CuK\a
_diffrn_radiation_wavelength 1.54184
_diffrn_reflns_av_R_equivalents 0.0217
_diffrn_reflns_av_sigmaI/netI 0.0205
_diffrn_reflns_limit_h_max 7
_diffrn_reflns_limit_h_min -8
_diffrn_reflns_limit_k_max 8
_diffrn_reflns_limit_k_min -8
_diffrn_reflns_limit_l_max 16
_diffrn_reflns_limit_l_min -17
_diffrn_reflns_number 7634
_diffrn_reflns_theta_full 69.10
_diffrn_reflns_theta_max 69.10
_diffrn_reflns_theta_min 6.32
_exptl_absorpt_coefficient_mu 2.715
_exptl_absorpt_correction_T_max 0.8121
_exptl_absorpt_correction_T_min 0.7365
_exptl_absorpt_correction_type multi-scan
_exptl_absorpt_process_details
;
(CrysAlis PRO; Agilent, 2014)
;
_exptl_crystal_colour colourless
_exptl_crystal_density_diffrn 1.523
_exptl_crystal_density_method 'not measured'
_exptl_crystal_description Prism
_exptl_crystal_F_000 308
_exptl_crystal_size_max 0.12
_exptl_crystal_size_mid 0.12
_exptl_crystal_size_min 0.08
_refine_diff_density_max 0.259
_refine_diff_density_min -0.485
_refine_ls_extinction_method none
_refine_ls_goodness_of_fit_ref 1.045
_refine_ls_hydrogen_treatment constr
_refine_ls_matrix_type full
_refine_ls_number_parameters 190
_refine_ls_number_reflns 2409
_refine_ls_number_restraints 0
_refine_ls_restrained_S_all 1.045
_refine_ls_R_factor_all 0.0440
_refine_ls_R_factor_gt 0.0387
_refine_ls_shift/su_max 0.000
_refine_ls_shift/su_mean 0.000
_refine_ls_structure_factor_coef Fsqd
_refine_ls_weighting_details 'calc w=1/[\s^2^(Fo^2^)+(0.0475P)^2^+0.1948P] where P=(Fo^2^+2Fc^2^)/3'
_refine_ls_weighting_scheme calc
_refine_ls_wR_factor_gt 0.1012
_refine_ls_wR_factor_ref 0.1058
_reflns_number_gt 2109
_reflns_number_total 2409
_reflns_threshold_expression >2sigma(I)
_cod_data_source_file hb7629sup1.cif
_cod_data_source_block I
_cod_database_code 2241985

loop_
_symmetry_equiv_pos_as_xyz
'x, y, z'
'-x, -y, -z'

loop_
_atom_site_type_symbol
_atom_site_label
_atom_site_fract_x
_atom_site_fract_y
_atom_site_fract_z
_atom_site_U_iso_or_equiv
_atom_site_adp_type
_atom_site_calc_flag
_atom_site_refinement_flags
_atom_site_occupancy
_atom_site_symmetry_multiplicity
C C1 0.1899(3) 0.0796(2) 0.35706(12) 0.0446(4) Uani d . 1 1
C C2 0.3804(3) 0.0653(2) 0.31891(11) 0.0422(4) Uani d . 1 1
C C3 0.5634(3) 0.1322(2) 0.36885(11) 0.0414(4) Uani d . 1 1
H H3 0.6815 0.1187 0.3424 0.050 Uiso calc R 1 1
C C4 0.5771(2) 0.2250(2) 0.46354(11) 0.0384(3) Uani d . 1 1
C C5 0.7616(3) 0.3026(2) 0.52035(13) 0.0475(4) Uani d . 1 1
H H5 0.8848 0.2943 0.4975 0.057 Uiso calc R 1 1
C C6 0.7618(3) 0.3918(3) 0.61044(14) 0.0549(5) Uani d . 1 1
H H6 0.8856 0.4451 0.6475 0.066 Uiso calc R 1 1
C C7 0.5794(3) 0.4022(3) 0.64594(12) 0.0534(5) Uani d . 1 1
H H7 0.5813 0.4628 0.7067 0.064 Uiso calc R 1 1
C C8 0.3938(3) 0.3229(2) 0.59161(12) 0.0474(4) Uani d . 1 1
H H8 0.2705 0.3270 0.6158 0.057 Uiso calc R 1 1
C C9 0.3956(2) 0.2379(2) 0.50103(11) 0.0390(3) Uani d . 1 1
C C10 0.3047(3) 0.0312(3) 0.15135(12) 0.0459(4) Uani d . 1 1
C C11 0.2730(2) -0.1155(3) 0.06844(12) 0.0458(4) Uani d . 1 1
C C16 0.2973(3) -0.2994(3) 0.07788(13) 0.0525(4) Uani d . 1 1
H H16 0.3335 -0.3326 0.1377 0.063 Uiso calc R 1 1
C C15 0.2683(3) -0.4333(3) -0.00072(14) 0.0599(5) Uani d . 1 1
H H15 0.2832 -0.5568 0.0058 0.072 Uiso calc R 1 1
C C14 0.2170(3) -0.3809(4) -0.08894(14) 0.0626(6) Uani d . 1 1
C C13 0.1904(3) -0.1999(4) -0.10068(13) 0.0649(6) Uani d . 1 1
H H13 0.1534 -0.1680 -0.1607 0.078 Uiso calc R 1 1
C C12 0.2200(3) -0.0667(3) -0.02135(13) 0.0555(5) Uani d . 1 1
H H12 0.2042 0.0564 -0.0282 0.067 Uiso calc R 1 1
Cl Cl1 0.18104(10) -0.55203(13) -0.18674(4) 0.0951(3) Uani d . 1 1
O O1 0.20802(17) 0.16486(17) 0.44814(8) 0.0444(3) Uani d . 1 1
O O2 0.0204(2) 0.0211(2) 0.31579(10) 0.0637(4) Uani d . 1 1
O O3 0.3603(2) -0.04346(18) 0.23221(8) 0.0516(3) Uani d . 1 1
O O4 0.2900(2) 0.1930(2) 0.15125(10) 0.0592(3) Uani d . 1 1

loop_
_atom_site_aniso_label
_atom_site_aniso_U_11
_atom_site_aniso_U_22
_atom_site_aniso_U_33
_atom_site_aniso_U_12
_atom_site_aniso_U_13
_atom_site_aniso_U_23
C1 0.0428(9) 0.0444(8) 0.0465(9) 0.0127(7) 0.0018(7) 0.0042(7)
C2 0.0515(10) 0.0402(8) 0.0374(8) 0.0177(7) 0.0038(7) 0.0026(6)
C3 0.0424(9) 0.0431(8) 0.0433(8) 0.0176(7) 0.0101(7) 0.0082(7)
C4 0.0411(8) 0.0336(7) 0.0420(8) 0.0117(6) 0.0044(6) 0.0066(6)
C5 0.0426(9) 0.0461(9) 0.0549(10) 0.0139(7) 0.0001(7) 0.0097(7)
C6 0.0597(11) 0.0467(9) 0.0538(10) 0.0117(8) -0.0144(8) 0.0049(8)
C7 0.0801(13) 0.0438(9) 0.0386(8) 0.0230(9) -0.0015(8) 0.0018(7)
C8 0.0601(11) 0.0458(9) 0.0420(8) 0.0230(8) 0.0084(7) 0.0057(7)
C9 0.0417(8) 0.0346(7) 0.0428(8) 0.0134(6) 0.0045(6) 0.0069(6)
C10 0.0369(9) 0.0587(10) 0.0442(9) 0.0156(7) 0.0051(7) 0.0082(7)
C11 0.0341(8) 0.0648(11) 0.0388(8) 0.0140(7) 0.0044(6) 0.0048(7)
C16 0.0515(10) 0.0651(11) 0.0407(9) 0.0181(8) 0.0000(7) 0.0006(8)
C15 0.0541(11) 0.0709(12) 0.0519(10) 0.0169(9) 0.0015(8) -0.0073(9)
C14 0.0401(10) 0.0978(16) 0.0434(10) 0.0137(10) 0.0043(7) -0.0134(10)
C13 0.0437(10) 0.1146(19) 0.0370(9) 0.0235(11) 0.0029(7) 0.0066(10)
C12 0.0432(10) 0.0826(13) 0.0446(9) 0.0217(9) 0.0061(7) 0.0141(9)
Cl1 0.0754(4) 0.1412(6) 0.0550(3) 0.0214(4) 0.0009(3) -0.0395(4)
O1 0.0383(6) 0.0504(6) 0.0464(6) 0.0160(5) 0.0069(5) 0.0012(5)
O2 0.0439(7) 0.0792(9) 0.0619(8) 0.0120(6) -0.0056(6) -0.0029(7)
O3 0.0686(8) 0.0544(7) 0.0369(6) 0.0280(6) 0.0000(5) -0.0007(5)
O4 0.0689(9) 0.0586(8) 0.0561(8) 0.0273(7) 0.0046(6) 0.0092(6)

loop_
_atom_type_symbol
_atom_type_description
_atom_type_scat_dispersion_real
_atom_type_scat_dispersion_imag
_atom_type_scat_source
C C 0.0181 0.0091 'International Tables Vol C Tables 4.2.6.8 and 6.1.1.4'
H H 0.0000 0.0000 'International Tables Vol C Tables 4.2.6.8 and 6.1.1.4'
Cl Cl 0.3639 0.7018 'International Tables Vol C Tables 4.2.6.8 and 6.1.1.4'
O O 0.0492 0.0322 'International Tables Vol C Tables 4.2.6.8 and 6.1.1.4'

loop_
_geom_angle_atom_site_label_1
_geom_angle_atom_site_label_2
_geom_angle_atom_site_label_3
_geom_angle
O2 C1 O1 118.19(16)
O2 C1 C2 125.73(17)
O1 C1 C2 116.07(14)
C3 C2 O3 120.59(15)
C3 C2 C1 122.67(15)
O3 C2 C1 116.26(15)
C2 C3 C4 119.71(15)
C2 C3 H3 120.1
C4 C3 H3 120.1
C9 C4 C5 118.11(15)
C9 C4 C3 118.07(15)
C5 C4 C3 123.81(15)
C6 C5 C4 120.22(17)
C6 C5 H5 119.9
C4 C5 H5 119.9
C5 C6 C7 120.47(17)
C5 C6 H6 119.8
C7 C6 H6 119.8
C6 C7 C8 120.40(17)
C6 C7 H7 119.8
C8 C7 H7 119.8
C9 C8 C7 118.70(17)
C9 C8 H8 120.6
C7 C8 H8 120.6
C8 C9 O1 117.01(15)
C8 C9 C4 122.08(16)
O1 C9 C4 120.91(14)
O4 C10 O3 122.83(17)
O4 C10 C11 127.29(16)
O3 C10 C11 109.86(15)
C16 C11 C12 119.31(18)
C16 C11 C10 121.73(16)
C12 C11 C10 118.96(18)
C15 C16 C11 120.64(18)
C15 C16 H16 119.7
C11 C16 H16 119.7
C14 C15 C16 118.9(2)
C14 C15 H15 120.5
C16 C15 H15 120.5
C15 C14 C13 121.89(19)
C15 C14 Cl1 118.0(2)
C13 C14 Cl1 120.05(16)
C14 C13 C12 118.72(18)
C14 C13 H13 120.6
C12 C13 H13 120.6
C13 C12 C11 120.5(2)
C13 C12 H12 119.7
C11 C12 H12 119.7
C1 O1 C9 122.54(13)
C10 O3 C2 118.78(14)

loop_
_geom_bond_atom_site_label_1
_geom_bond_atom_site_label_2
_geom_bond_distance
C1 O2 1.206(2)
C1 O1 1.366(2)
C1 C2 1.456(2)
C2 C3 1.335(2)
C2 O3 1.3809(19)
C3 C4 1.435(2)
C3 H3 0.9300
C4 C9 1.393(2)
C4 C5 1.395(2)
C5 C6 1.380(3)
C5 H5 0.9300
C6 C7 1.382(3)
C6 H6 0.9300
C7 C8 1.385(3)
C7 H7 0.9300
C8 C9 1.378(2)
C8 H8 0.9300
C9 O1 1.382(2)
C10 O4 1.193(2)
C10 O3 1.370(2)
C10 C11 1.479(2)
C11 C16 1.390(3)
C11 C12 1.390(2)
C16 C15 1.381(3)
C16 H16 0.9300
C15 C14 1.377(3)
C15 H15 0.9300
C14 C13 1.381(4)
C14 Cl1 1.738(2)
C13 C12 1.385(3)
C13 H13 0.9300
C12 H12 0.9300

loop_
_geom_torsion_atom_site_label_1
_geom_torsion_atom_site_label_2
_geom_torsion_atom_site_label_3
_geom_torsion_atom_site_label_4
_geom_torsion
O2 C1 C2 C3 -179.51(17)
O1 C1 C2 C3 -0.5(2)
O2 C1 C2 O3 -7.4(3)
O1 C1 C2 O3 171.59(13)
O3 C2 C3 C4 -172.69(13)
C1 C2 C3 C4 -0.9(2)
C2 C3 C4 C9 1.5(2)
C2 C3 C4 C5 -178.72(15)
C9 C4 C5 C6 -1.0(2)
C3 C4 C5 C6 179.23(15)
C4 C5 C6 C7 1.1(3)
C5 C6 C7 C8 0.2(3)
C6 C7 C8 C9 -1.5(3)
C7 C8 C9 O1 -178.39(14)
C7 C8 C9 C4 1.6(2)
C5 C4 C9 C8 -0.4(2)
C3 C4 C9 C8 179.42(14)
C5 C4 C9 O1 179.60(13)
C3 C4 C9 O1 -0.6(2)
O4 C10 C11 C16 179.25(18)
O3 C10 C11 C16 0.6(2)
O4 C10 C11 C12 0.0(3)
O3 C10 C11 C12 -178.60(15)
C12 C11 C16 C15 -0.3(3)
C10 C11 C16 C15 -179.53(16)
C11 C16 C15 C14 0.7(3)
C16 C15 C14 C13 -1.1(3)
C16 C15 C14 Cl1 -179.94(15)
C15 C14 C13 C12 1.1(3)
Cl1 C14 C13 C12 179.94(14)
C14 C13 C12 C11 -0.7(3)
C16 C11 C12 C13 0.3(3)
C10 C11 C12 C13 179.57(16)
O2 C1 O1 C9 -179.48(15)
C2 C1 O1 C9 1.4(2)
C8 C9 O1 C1 179.09(14)
C4 C9 O1 C1 -0.9(2)
O4 C10 O3 C2 6.6(3)
C11 C10 O3 C2 -174.68(14)
C3 C2 O3 C10 -115.15(18)
C1 C2 O3 C10 72.60(19)

_cod_database_fobs_code 2241985
